data_7041783
loop_
_publ_author_name
'Phanopoulos, Andreas'
'Leung, Alice H. M.'
'Yow, Shuhui'
'Palomas, David'
'White, Andrew J. P.'
'Hellgardt, Klaus'
'Horton, Andrew'
'Crimmin, Mark R.'

_publ_section_title
;
 Binuclear \b-diketiminate complexes of copper(i).
;
_journal_issue 7
_journal_name_full 'Dalton transactions (Cambridge, England : 2003)'
_journal_page_first 2081
_journal_page_last 2090
_journal_paper_doi 10.1039/c6dt04246e
_journal_volume 46
_journal_year 2017
_chemical_formula_moiety 'C49 H61 Cu2 N7'
_chemical_formula_sum 'C49 H61 Cu2 N7'
_chemical_formula_weight 875.12
_space_group_crystal_system monoclinic
_space_group_IT_number 5
_space_group_name_Hall 'C 2y'
_space_group_name_H-M_alt 'C 1 2 1'
_symmetry_space_group_name_Hall 'C 2y'
_symmetry_space_group_name_H-M 'C 1 2 1'
_atom_sites_solution_hydrogens geom
_audit_creation_method SHELXL-2014/7
_audit_update_record
;
2016-10-25 deposited with the CCDC.
2017-01-20 downloaded from the CCDC.
;
_cell_angle_alpha 90
_cell_angle_beta 103.858(5)
_cell_angle_gamma 90
_cell_formula_units_Z 2
_cell_length_a 18.3602(8)
_cell_length_b 12.4769(5)
_cell_length_c 10.1119(4)
_cell_measurement_reflns_used 1444
_cell_measurement_temperature 173(2)
_cell_measurement_theta_max 25.5910
_cell_measurement_theta_min 2.8700
_cell_volume 2248.99(17)
_computing_cell_refinement 'CrysAlisPro, Agilent Technologies'
_computing_data_collection 'CrysAlisPro, Agilent Technologies'
_computing_data_reduction 'CrysAlisPro, Agilent Technologies'
_computing_molecular_graphics 'Bruker SHELXTL'
_computing_publication_material 'CIFTAB-2014 (Sheldrick, 2014)'
_computing_structure_refinement 'SHELXL-2014/7 (Sheldrick, 2014)'
_computing_structure_solution 'SHELXS-2014 (Sheldrick, 2014)'
_diffrn_ambient_temperature 173(2)
_diffrn_detector_area_resol_mean 16.0382
_diffrn_measured_fraction_theta_full 0.985
_diffrn_measured_fraction_theta_max 0.813
_diffrn_measurement_device_type 'Agilent Xcalibur 3 E'
_diffrn_measurement_method 'omega scans'
_diffrn_radiation_type MoK\a
_diffrn_radiation_wavelength 0.71073
_diffrn_reflns_av_R_equivalents 0.0288
_diffrn_reflns_av_unetI/netI 0.0660
_diffrn_reflns_Laue_measured_fraction_full 0.985
_diffrn_reflns_Laue_measured_fraction_max 0.813
_diffrn_reflns_limit_h_max 20
_diffrn_reflns_limit_h_min -23
_diffrn_reflns_limit_k_max 16
_diffrn_reflns_limit_k_min -15
_diffrn_reflns_limit_l_max 7
_diffrn_reflns_limit_l_min -13
_diffrn_reflns_number 3949
_diffrn_reflns_point_group_measured_fraction_full 0.987
_diffrn_reflns_point_group_measured_fraction_max 0.813
_diffrn_reflns_theta_full 25.242
_diffrn_reflns_theta_max 28.184
_diffrn_reflns_theta_min 2.672
_diffrn_source 'Enhance (Mo) X-ray Source'
_exptl_absorpt_coefficient_mu 0.987
_exptl_absorpt_correction_T_max 0.857
_exptl_absorpt_correction_T_min 0.794
_exptl_absorpt_correction_type analytical
_exptl_absorpt_process_details
; 
CrysAlisPro, Agilent Technologies, 
Version 1.171.37.35 (release 13-08-2014 CrysAlis171 .NET) 
(compiled Aug 13 2014,18:06:01) 
Analytical numeric absorption correction using a multifaceted crystal 
model based on expressions derived by R.C. Clark & J.S. Reid. 
(Clark, R. C. & Reid, J. S. (1995). Acta Cryst. A51, 887-897) 
Empirical absorption correction using spherical harmonics, 
implemented in SCALE3 ABSPACK scaling algorithm. 
;
_exptl_crystal_colour Orange
_exptl_crystal_density_diffrn 1.292
_exptl_crystal_description blocks
_exptl_crystal_F_000 924
_exptl_crystal_size_max 0.29
_exptl_crystal_size_mid 0.25
_exptl_crystal_size_min 0.18
_refine_diff_density_max 0.512
_refine_diff_density_min -0.489
_refine_diff_density_rms 0.063
_refine_ls_abs_structure_details
; 
 Refined as an inversion twin. 
;
_refine_ls_abs_structure_Flack 0.21(2)
_refine_ls_extinction_method none
_refine_ls_goodness_of_fit_ref 1.023
_refine_ls_hydrogen_treatment constr
_refine_ls_matrix_type full
_refine_ls_number_parameters 270
_refine_ls_number_reflns 3247
_refine_ls_number_restraints 1
_refine_ls_restrained_S_all 1.023
_refine_ls_R_factor_all 0.0496
_refine_ls_R_factor_gt 0.0406
_refine_ls_shift/su_max 0.000
_refine_ls_shift/su_mean 0.000
_refine_ls_structure_factor_coef Fsqd
_refine_ls_weighting_details 'w=1/[\s^2^(Fo^2^)+(0.0397P)^2^] where P=(Fo^2^+2Fc^2^)/3'
_refine_ls_weighting_scheme calc
_refine_ls_wR_factor_gt 0.0888
_refine_ls_wR_factor_ref 0.0946
_reflns_Friedel_coverage 0.913
_reflns_Friedel_fraction_full 0.990
_reflns_Friedel_fraction_max 0.813
_reflns_number_gt 2882
_reflns_number_total 3247
_reflns_threshold_expression 'I > 2\s(I)'
_cod_data_source_file c6dt04246e2.cif
_cod_data_source_block 2-Cu2_L3_2
_cod_depositor_comments 'Adding full bibliography for 7041779--7041788.cif.'
_cod_original_cell_volume 2248.98(17)
_cod_database_code 7041783
_shelx_shelxl_version_number 2014/7
_shelx_space_group_comment
; 
The symmetry employed for this shelxl refinement is uniquely defined 
by the following loop, which should always be used as a source of 
symmetry information in preference to the above space-group names. 
They are only intended as comments. 
;

loop_
_space_group_symop_operation_xyz
'x, y, z'
'-x, y, -z'
'x+1/2, y+1/2, z'
'-x+1/2, y+1/2, -z'

loop_
_atom_site_label
_atom_site_type_symbol
_atom_site_fract_x
_atom_site_fract_y
_atom_site_fract_z
_atom_site_U_iso_or_equiv
_atom_site_adp_type
_atom_site_occupancy
_atom_site_site_symmetry_order
_atom_site_calc_flag
_atom_site_refinement_flags_posn
_atom_site_refinement_flags_adp
_atom_site_refinement_flags_occupancy
Cu1 Cu 0.13098(3) 0.17922(6) 0.60709(6) 0.03179(19) Uani 1 1 d . . .
N1 N 0.1944(2) 0.2388(3) 0.7743(4) 0.0251(9) Uani 1 1 d . . .
C1 C 0.1976(2) 0.1991(4) 0.8959(5) 0.0262(13) Uani 1 1 d . . .
C2 C 0.1585(3) 0.1081(4) 0.9187(5) 0.0320(13) Uani 1 1 d . . .
H2A H 0.1645 0.0895 1.0118 0.038 Uiso 1 1 calc R U .
C3 C 0.1111(3) 0.0391(5) 0.8251(6) 0.0300(13) Uani 1 1 d . . .
N3 N 0.0964(2) 0.0522(3) 0.6901(4) 0.0288(10) Uani 1 1 d . . .
C4 C 0.2443(3) 0.2547(5) 1.0199(5) 0.0363(14) Uani 1 1 d . . .
H4A H 0.2977 0.2461 1.0218 0.055 Uiso 1 1 calc R U .
H4B H 0.2341 0.2229 1.1022 0.055 Uiso 1 1 calc R U .
H4C H 0.2317 0.3311 1.0162 0.055 Uiso 1 1 calc R U .
C5 C 0.0736(3) -0.0484(5) 0.8885(6) 0.0440(16) Uani 1 1 d . . .
H5A H 0.0206 -0.0534 0.8404 0.066 Uiso 1 1 calc R U .
H5B H 0.0775 -0.0316 0.9846 0.066 Uiso 1 1 calc R U .
H5C H 0.0985 -0.1170 0.8816 0.066 Uiso 1 1 calc R U .
C6 C 0.0487(3) -0.0157(4) 0.5974(5) 0.0264(12) Uani 1 1 d . . .
N7 N 0.0000 0.0370(5) 0.5000 0.0258(14) Uani 1 2 d S T P
C8 C 0.0000 -0.1817(7) 0.5000 0.035(2) Uani 1 2 d S T P
H8A H 0.0000 -0.2579 0.5000 0.042 Uiso 1 2 calc R U P
C9 C 0.0511(3) -0.1269(4) 0.5978(6) 0.0321(14) Uani 1 1 d . . .
H9A H 0.0874 -0.1643 0.6646 0.039 Uiso 1 1 calc R U .
C10 C 0.2375(3) 0.3319(4) 0.7583(5) 0.0213(11) Uani 1 1 d . . .
C11 C 0.3095(3) 0.3175(4) 0.7366(5) 0.0241(11) Uani 1 1 d . . .
C12 C 0.3460(3) 0.4060(5) 0.7002(5) 0.0320(13) Uani 1 1 d . . .
H12A H 0.3946 0.3978 0.6843 0.038 Uiso 1 1 calc R U .
C13 C 0.3127(3) 0.5057(5) 0.6867(6) 0.0380(16) Uani 1 1 d . . .
H13A H 0.3382 0.5652 0.6602 0.046 Uiso 1 1 calc R U .
C14 C 0.2428(3) 0.5195(4) 0.7114(5) 0.0319(13) Uani 1 1 d . . .
H14A H 0.2205 0.5887 0.7029 0.038 Uiso 1 1 calc R U .
C15 C 0.2045(3) 0.4325(4) 0.7488(5) 0.0270(12) Uani 1 1 d . . .
C16 C 0.3442(3) 0.2070(4) 0.7456(5) 0.0318(14) Uani 1 1 d . . .
H16A H 0.3165 0.1597 0.7966 0.038 Uiso 1 1 calc R U .
C17 C 0.4280(3) 0.2080(5) 0.8235(6) 0.0471(18) Uani 1 1 d . . .
H17A H 0.4570 0.2496 0.7718 0.071 Uiso 1 1 calc R U .
H17B H 0.4470 0.1344 0.8346 0.071 Uiso 1 1 calc R U .
H17C H 0.4328 0.2407 0.9133 0.071 Uiso 1 1 calc R U .
C18 C 0.3356(3) 0.1603(6) 0.6041(6) 0.0482(17) Uani 1 1 d . . .
H18A H 0.2828 0.1636 0.5546 0.072 Uiso 1 1 calc R U .
H18B H 0.3524 0.0855 0.6115 0.072 Uiso 1 1 calc R U .
H18C H 0.3660 0.2017 0.5549 0.072 Uiso 1 1 calc R U .
C19 C 0.1264(3) 0.4490(5) 0.7755(6) 0.0367(14) Uani 1 1 d . . .
H19A H 0.1115 0.3794 0.8106 0.044 Uiso 1 1 calc R U .
C20 C 0.0675(4) 0.4753(8) 0.6473(7) 0.068(2) Uani 1 1 d . . .
H20A H 0.0785 0.5453 0.6127 0.102 Uiso 1 1 calc R U .
H20B H 0.0180 0.4775 0.6679 0.102 Uiso 1 1 calc R U .
H20C H 0.0677 0.4203 0.5783 0.102 Uiso 1 1 calc R U .
C21 C 0.1251(4) 0.5329(6) 0.8832(7) 0.060(2) Uani 1 1 d . . .
H21A H 0.1652 0.5180 0.9644 0.090 Uiso 1 1 calc R U .
H21B H 0.0765 0.5309 0.9072 0.090 Uiso 1 1 calc R U .
H21C H 0.1329 0.6039 0.8477 0.090 Uiso 1 1 calc R U .
N31 N 0.1158(3) 0.2506(3) 0.4298(5) 0.0332(11) Uani 1 1 d . . .
C32 C 0.1645(4) 0.3220(5) 0.4011(6) 0.0396(14) Uani 1 1 d . . .
H32A H 0.2073 0.3404 0.4709 0.048 Uiso 1 1 calc R U .
C33 C 0.1557(4) 0.3688(6) 0.2784(7) 0.0482(18) Uani 1 1 d . . .
H33A H 0.1925 0.4172 0.2619 0.058 Uiso 1 1 calc R U .
C34 C 0.0923(4) 0.3457(6) 0.1757(7) 0.062(2) Uani 1 1 d . . .
H34A H 0.0842 0.3794 0.0891 0.074 Uiso 1 1 calc R U .
C35 C 0.0414(4) 0.2729(6) 0.2030(6) 0.0525(19) Uani 1 1 d . . .
H35A H -0.0019 0.2536 0.1349 0.063 Uiso 1 1 calc R U .
C36 C 0.0549(3) 0.2286(5) 0.3316(5) 0.0345(13) Uani 1 1 d . . .
H36A H 0.0190 0.1801 0.3511 0.041 Uiso 1 1 calc R U .

loop_
_atom_site_aniso_label
_atom_site_aniso_U_11
_atom_site_aniso_U_22
_atom_site_aniso_U_33
_atom_site_aniso_U_23
_atom_site_aniso_U_13
_atom_site_aniso_U_12
Cu1 0.0326(3) 0.0354(3) 0.0257(3) 0.0035(4) 0.0037(2) -0.0083(4)
N1 0.018(2) 0.035(2) 0.020(2) 0.0026(19) 0.0021(18) 0.002(2)
C1 0.015(2) 0.038(4) 0.024(2) 0.006(2) 0.0019(19) 0.004(2)
C2 0.024(3) 0.046(3) 0.023(3) 0.010(3) 0.001(2) -0.001(3)
C3 0.015(2) 0.039(3) 0.038(3) 0.011(3) 0.009(2) 0.003(3)
N3 0.026(2) 0.032(2) 0.026(2) 0.007(2) 0.001(2) -0.010(2)
C4 0.039(3) 0.044(3) 0.024(3) 0.003(3) 0.005(3) -0.005(3)
C5 0.037(3) 0.057(4) 0.036(3) 0.016(3) 0.004(3) -0.018(3)
C6 0.020(3) 0.030(3) 0.031(3) 0.005(2) 0.009(2) -0.003(2)
N7 0.026(3) 0.021(3) 0.029(3) 0.000 0.004(3) 0.000
C8 0.031(4) 0.028(4) 0.052(5) 0.000 0.021(4) 0.000
C9 0.030(3) 0.031(3) 0.037(3) 0.016(3) 0.012(3) 0.009(3)
C10 0.018(2) 0.027(3) 0.017(2) 0.000(2) 0.001(2) -0.004(2)
C11 0.021(3) 0.031(3) 0.019(3) -0.004(2) 0.003(2) -0.003(2)
C12 0.026(3) 0.040(3) 0.030(3) -0.001(3) 0.006(3) -0.009(3)
C13 0.034(4) 0.045(4) 0.033(3) 0.001(3) 0.005(3) -0.019(3)
C14 0.037(3) 0.029(3) 0.028(3) 0.001(2) 0.005(3) -0.002(3)
C15 0.026(3) 0.030(3) 0.021(3) -0.003(2) 0.000(2) -0.002(2)
C16 0.023(2) 0.034(4) 0.038(3) 0.000(2) 0.006(2) -0.001(2)
C17 0.029(3) 0.057(5) 0.051(4) 0.008(3) 0.001(3) 0.012(3)
C18 0.044(3) 0.049(4) 0.052(4) -0.009(3) 0.012(3) 0.002(3)
C19 0.030(3) 0.039(3) 0.043(3) 0.001(3) 0.010(3) 0.001(3)
C20 0.036(4) 0.120(7) 0.045(4) 0.004(5) 0.004(3) 0.020(5)
C21 0.048(4) 0.084(5) 0.051(4) -0.001(4) 0.020(4) 0.018(4)
N31 0.041(3) 0.027(2) 0.032(3) -0.001(2) 0.010(2) 0.001(2)
C32 0.051(4) 0.032(3) 0.036(3) 0.001(3) 0.010(3) -0.007(3)
C33 0.062(5) 0.051(4) 0.039(4) 0.003(3) 0.027(4) -0.014(4)
C34 0.075(5) 0.075(5) 0.041(4) 0.023(4) 0.026(4) 0.013(4)
C35 0.050(4) 0.073(5) 0.035(4) 0.014(4) 0.012(3) 0.016(4)
C36 0.034(3) 0.041(3) 0.027(3) 0.003(3) 0.003(3) 0.006(3)

loop_
_atom_type_symbol
_atom_type_description
_atom_type_scat_dispersion_real
_atom_type_scat_dispersion_imag
_atom_type_scat_source
C C 0.0033 0.0016 'International Tables Vol C Tables 4.2.6.8 and 6.1.1.4'
H H 0.0000 0.0000 'International Tables Vol C Tables 4.2.6.8 and 6.1.1.4'
Cu Cu 0.3201 1.2651 'International Tables Vol C Tables 4.2.6.8 and 6.1.1.4'
N N 0.0061 0.0033 'International Tables Vol C Tables 4.2.6.8 and 6.1.1.4'

loop_
_geom_angle_atom_site_label_1
_geom_angle_atom_site_label_2
_geom_angle_atom_site_label_3
_geom_angle
_geom_angle_site_symmetry_1
N1 Cu1 N31 122.86(19) .
N1 Cu1 N3 97.10(17) .
N31 Cu1 N3 139.97(18) .
C1 N1 C10 120.6(4) .
C1 N1 Cu1 123.3(4) .
C10 N1 Cu1 116.1(3) .
N1 C1 C2 123.6(5) .
N1 C1 C4 119.5(5) .
C2 C1 C4 116.8(4) .
C1 C2 C3 130.2(5) .
N3 C3 C2 123.4(5) .
N3 C3 C5 121.3(5) .
C2 C3 C5 115.2(5) .
C3 N3 C6 123.3(5) .
C3 N3 Cu1 121.8(4) .
C6 N3 Cu1 114.5(3) .
N7 C6 C9 120.7(5) .
N7 C6 N3 113.3(5) .
C9 C6 N3 126.0(5) .
C6 N7 C6 120.9(6) 2_556
C9 C8 C9 120.1(8) 2_556
C8 C9 C6 118.7(6) .
C15 C10 C11 121.2(5) .
C15 C10 N1 119.8(4) .
C11 C10 N1 118.6(4) .
C12 C11 C10 118.2(5) .
C12 C11 C16 121.2(5) .
C10 C11 C16 120.5(4) .
C13 C12 C11 120.9(5) .
C14 C13 C12 120.4(5) .
C13 C14 C15 120.3(5) .
C10 C15 C14 118.9(5) .
C10 C15 C19 121.4(5) .
C14 C15 C19 119.7(5) .
C11 C16 C18 110.2(4) .
C11 C16 C17 112.1(4) .
C18 C16 C17 110.5(5) .
C20 C19 C21 109.5(6) .
C20 C19 C15 112.6(5) .
C21 C19 C15 113.3(5) .
C36 N31 C32 117.3(5) .
C36 N31 Cu1 119.9(4) .
C32 N31 Cu1 122.8(4) .
N31 C32 C33 123.2(6) .
C32 C33 C34 119.5(7) .
C35 C34 C33 118.3(6) .
C34 C35 C36 118.4(7) .
N31 C36 C35 123.3(6) .

loop_
_geom_bond_atom_site_label_1
_geom_bond_atom_site_label_2
_geom_bond_distance
_geom_bond_site_symmetry_2
Cu1 N1 1.956(4) .
Cu1 N31 1.961(4) .
Cu1 N3 1.968(4) .
N1 C1 1.314(6) .
N1 C10 1.436(6) .
C1 C2 1.391(7) .
C1 C4 1.508(7) .
C2 C3 1.414(7) .
C3 N3 1.337(6) .
C3 C5 1.513(7) .
N3 C6 1.404(7) .
C6 N7 1.334(6) .
C6 C9 1.387(8) .
N7 C6 1.334(6) 2_556
C8 C9 1.372(7) 2_556
C8 C9 1.372(7) .
C10 C15 1.386(7) .
C10 C11 1.402(6) .
C11 C12 1.387(7) .
C11 C16 1.513(7) .
C12 C13 1.378(8) .
C13 C14 1.377(8) .
C14 C15 1.395(7) .
C15 C19 1.534(7) .
C16 C18 1.517(7) .
C16 C17 1.550(7) .
C19 C20 1.512(8) .
C19 C21 1.515(9) .
N31 C36 1.334(6) .
N31 C32 1.343(7) .
C32 C33 1.346(8) .
C33 C34 1.393(10) .
C34 C35 1.378(10) .
C35 C36 1.379(8) .
